data_7156413
loop_
_publ_author_name
'He, Xinwei'
'Wang, Hui'
'Cai, Xiaoting'
'Li, Qianqian'
'Tao, Jiajia'
'Shang, Yongjia'

_publ_section_title
;
 FeCl<sub>3</sub>-promoted tandem 1,4-conjugate addition/6-endo-dig
 cyclization/oxidation of propargylamines and
 benzoylacetonitriles/malononitriles: direct access to functionalized
 2-aryl-4H-chromenes.
;
_journal_issue 39
_journal_name_full 'Organic &amp; biomolecular chemistry'
_journal_page_first 7191
_journal_page_last 7202
_journal_paper_doi 10.1039/c8ob01927d
_journal_volume 16
_journal_year 2018
_chemical_formula_sum 'C18 H10 N2 O'
_chemical_formula_weight 270.28
_space_group_IT_number 2
_space_group_name_Hall '-P 1'
_space_group_name_H-M_alt 'P -1'
_symmetry_cell_setting triclinic
_symmetry_space_group_name_Hall '-P 1'
_symmetry_space_group_name_H-M 'P -1'
_atom_sites_solution_hydrogens geom
_atom_sites_solution_primary direct
_atom_sites_solution_secondary difmap
_audit_creation_method SHELXL-97
_audit_update_record
;
2018-05-07 deposited with the CCDC.
2018-09-07 downloaded from the CCDC.
;
_cell_angle_alpha 76.219(3)
_cell_angle_beta 73.540(3)
_cell_angle_gamma 83.242(3)
_cell_formula_units_Z 2
_cell_length_a 7.4925(4)
_cell_length_b 9.5061(5)
_cell_length_c 10.1328(6)
_cell_measurement_reflns_used 6216
_cell_measurement_temperature 273(2)
_cell_measurement_theta_max 27.46
_cell_measurement_theta_min 3.07
_cell_volume 671.23(7)
_computing_cell_refinement 'Bruker SAINT'
_computing_data_collection 'Bruker APEX2'
_computing_data_reduction 'Bruker SAINT'
_computing_molecular_graphics 'Bruker SHELXTL'
_computing_publication_material 'Bruker SHELXTL'
_computing_structure_refinement 'SHELXL-97 (Sheldrick, 1997)'
_computing_structure_solution 'SHELXS-97 (Sheldrick, 1990)'
_diffrn_ambient_temperature 273(2)
_diffrn_measured_fraction_theta_full 0.976
_diffrn_measured_fraction_theta_max 0.976
_diffrn_measurement_device_type 'Bruker APEX-II CCD'
_diffrn_measurement_method '\f and \w scans'
_diffrn_radiation_monochromator graphite
_diffrn_radiation_source 'fine-focus sealed tube'
_diffrn_radiation_type MoK\a
_diffrn_radiation_wavelength 0.71073
_diffrn_reflns_av_R_equivalents 0.0349
_diffrn_reflns_av_sigmaI/netI 0.0322
_diffrn_reflns_limit_h_max 9
_diffrn_reflns_limit_h_min -9
_diffrn_reflns_limit_k_max 12
_diffrn_reflns_limit_k_min -12
_diffrn_reflns_limit_l_max 13
_diffrn_reflns_limit_l_min -13
_diffrn_reflns_number 12108
_diffrn_reflns_theta_full 27.47
_diffrn_reflns_theta_max 27.47
_diffrn_reflns_theta_min 3.07
_diffrn_standards_number 0
_exptl_absorpt_coefficient_mu 0.085
_exptl_absorpt_correction_T_max 0.9832
_exptl_absorpt_correction_T_min 0.9807
_exptl_absorpt_correction_type multi-scan
_exptl_crystal_colour colorless
_exptl_crystal_density_diffrn 1.337
_exptl_crystal_density_method 'not measured'
_exptl_crystal_description block
_exptl_crystal_F_000 280
_exptl_crystal_size_max 0.23
_exptl_crystal_size_mid 0.21
_exptl_crystal_size_min 0.20
_refine_diff_density_max 0.168
_refine_diff_density_min -0.187
_refine_diff_density_rms 0.036
_refine_ls_extinction_method none
_refine_ls_goodness_of_fit_ref 1.041
_refine_ls_hydrogen_treatment mixed
_refine_ls_matrix_type full
_refine_ls_number_parameters 190
_refine_ls_number_reflns 3001
_refine_ls_number_restraints 0
_refine_ls_restrained_S_all 1.041
_refine_ls_R_factor_all 0.0843
_refine_ls_R_factor_gt 0.0574
_refine_ls_shift/su_max 0.000
_refine_ls_shift/su_mean 0.000
_refine_ls_structure_factor_coef Fsqd
_refine_ls_weighting_details 'calc w=1/[\s^2^(Fo^2^)+(0.0462P)^2^+0.2913P] where P=(Fo^2^+2Fc^2^)/3'
_refine_ls_weighting_scheme calc
_refine_ls_wR_factor_gt 0.1244
_refine_ls_wR_factor_ref 0.1420
_reflns_number_gt 2148
_reflns_number_total 3001
_reflns_threshold_expression >2sigma(I)
_cod_data_source_file c8ob01927d2.cif
_cod_data_source_block mo_20160718a_0m
_cod_depositor_comments
;
The following automatic conversions were performed:

'_symmetry_cell_setting' value 'Triclinic' changed to 'triclinic'
according to
/home/data/users/saulius/crontab/automatic-downloads/rss-feeds/RSC/lib/dictionaries/cif_core.dic
dictionary named 'cif_core.dic' version 2.4.2 from 2011-04-26.

Automatic conversion script
Id: cif_fix_values 4973 2017-02-22 13:04:09Z antanas 

 Adding full bibliography for 7156412--7156413.cif.
;
_cod_original_cell_volume 671.23(6)
_cod_original_sg_symbol_H-M P-1
_cod_database_code 7156413

loop_
_symmetry_equiv_pos_as_xyz
'x, y, z'
'-x, -y, -z'

loop_
_atom_site_label
_atom_site_type_symbol
_atom_site_fract_x
_atom_site_fract_y
_atom_site_fract_z
_atom_site_U_iso_or_equiv
_atom_site_adp_type
_atom_site_occupancy
_atom_site_symmetry_multiplicity
_atom_site_calc_flag
_atom_site_refinement_flags
O1 O 0.20634(17) 0.66611(12) 0.45964(12) 0.0458(3) Uani 1 1 d .
C15 C 0.2138(2) 0.52245(17) 0.52728(17) 0.0397(4) Uani 1 1 d .
C8 C 0.4104(2) 0.60957(19) 0.25266(19) 0.0450(4) Uani 1 1 d .
H8 H 0.4748 0.6422 0.1590 0.054 Uiso 1 1 calc R
C14 C 0.1053(2) 0.49164(19) 0.66562(18) 0.0459(4) Uani 1 1 d .
H14 H 0.0369 0.5655 0.7069 0.055 Uiso 1 1 calc R
C10 C 0.3215(2) 0.41597(17) 0.46103(18) 0.0397(4) Uani 1 1 d .
C9 C 0.4342(2) 0.45979(18) 0.31639(18) 0.0402(4) Uani 1 1 d .
N1 N 0.7541(3) 0.4772(2) -0.0105(2) 0.0725(6) Uani 1 1 d .
C7 C 0.2993(2) 0.70574(18) 0.32169(18) 0.0432(4) Uani 1 1 d .
C11 C 0.3096(3) 0.27232(19) 0.54204(19) 0.0479(4) Uani 1 1 d .
H11 H 0.3768 0.1972 0.5021 0.057 Uiso 1 1 calc R
C16 C 0.5604(2) 0.37132(19) 0.23974(19) 0.0463(4) Uani 1 1 d .
C1 C 0.2621(2) 0.85907(19) 0.2615(2) 0.0473(4) Uani 1 1 d .
C13 C 0.1003(3) 0.3515(2) 0.7404(2) 0.0514(5) Uani 1 1 d .
H13 H 0.0290 0.3295 0.8335 0.062 Uiso 1 1 calc R
C17 C 0.6087(3) 0.2226(2) 0.2871(2) 0.0593(5) Uani 1 1 d .
C12 C 0.2018(3) 0.2416(2) 0.6773(2) 0.0535(5) Uani 1 1 d .
H12 H 0.1959 0.1461 0.7281 0.064 Uiso 1 1 calc R
C18 C 0.6669(3) 0.4311(2) 0.1002(2) 0.0535(5) Uani 1 1 d .
C2 C 0.2038(3) 0.9589(2) 0.3465(2) 0.0588(5) Uani 1 1 d .
H2 H 0.1916 0.9294 0.4429 0.071 Uiso 1 1 calc R
N2 N 0.6566(3) 0.1033(2) 0.3188(3) 0.0938(8) Uani 1 1 d .
C3 C 0.1636(4) 1.1024(2) 0.2891(3) 0.0740(7) Uani 1 1 d .
H3 H 0.1252 1.1689 0.3470 0.089 Uiso 1 1 calc R
C6 C 0.2778(4) 0.9051(2) 0.1188(2) 0.0722(7) Uani 1 1 d .
H6 H 0.3158 0.8392 0.0602 0.087 Uiso 1 1 calc R
C4 C 0.1800(4) 1.1469(3) 0.1479(3) 0.0828(8) Uani 1 1 d .
H4 H 0.1525 1.2434 0.1096 0.099 Uiso 1 1 calc R
C5 C 0.2372(4) 1.0487(3) 0.0629(3) 0.0911(9) Uani 1 1 d .
H5 H 0.2488 1.0789 -0.0333 0.109 Uiso 1 1 calc R

loop_
_atom_site_aniso_label
_atom_site_aniso_U_11
_atom_site_aniso_U_22
_atom_site_aniso_U_33
_atom_site_aniso_U_23
_atom_site_aniso_U_13
_atom_site_aniso_U_12
O1 0.0510(7) 0.0414(6) 0.0422(7) -0.0131(5) -0.0061(6) 0.0019(5)
C15 0.0381(8) 0.0413(8) 0.0425(9) -0.0134(7) -0.0122(7) -0.0005(7)
C8 0.0451(9) 0.0488(9) 0.0412(9) -0.0146(7) -0.0080(8) -0.0008(7)
C14 0.0430(9) 0.0511(10) 0.0438(10) -0.0167(8) -0.0084(8) 0.0020(7)
C10 0.0354(8) 0.0454(9) 0.0421(9) -0.0156(7) -0.0125(7) 0.0011(7)
C9 0.0366(8) 0.0463(9) 0.0426(9) -0.0173(7) -0.0124(7) -0.0007(7)
N1 0.0691(12) 0.0838(13) 0.0559(11) -0.0281(10) 0.0054(10) 0.0037(10)
C7 0.0427(9) 0.0439(9) 0.0443(9) -0.0132(7) -0.0106(8) -0.0021(7)
C11 0.0480(10) 0.0453(9) 0.0518(10) -0.0155(8) -0.0140(8) 0.0042(7)
C16 0.0410(9) 0.0516(10) 0.0474(10) -0.0199(8) -0.0085(8) 0.0036(7)
C1 0.0458(9) 0.0429(9) 0.0514(10) -0.0111(8) -0.0094(8) -0.0028(7)
C13 0.0476(10) 0.0599(11) 0.0421(10) -0.0100(8) -0.0055(8) -0.0027(8)
C17 0.0488(11) 0.0612(12) 0.0643(13) -0.0231(10) -0.0066(10) 0.0110(9)
C12 0.0563(11) 0.0484(10) 0.0512(11) -0.0063(8) -0.0113(9) -0.0008(8)
C18 0.0462(10) 0.0623(11) 0.0537(12) -0.0288(9) -0.0065(9) 0.0073(8)
C2 0.0655(13) 0.0493(10) 0.0632(13) -0.0175(9) -0.0182(10) 0.0041(9)
N2 0.0853(15) 0.0654(13) 0.1104(18) -0.0213(12) -0.0040(13) 0.0266(11)
C3 0.0828(16) 0.0477(11) 0.0931(18) -0.0212(11) -0.0253(14) 0.0075(10)
C6 0.0931(17) 0.0590(12) 0.0534(12) -0.0088(10) -0.0094(12) 0.0079(11)
C4 0.0876(18) 0.0482(12) 0.095(2) 0.0033(12) -0.0138(15) 0.0026(11)
C5 0.118(2) 0.0701(15) 0.0616(15) 0.0095(12) -0.0118(15) 0.0072(15)

loop_
_atom_type_symbol
_atom_type_description
_atom_type_scat_dispersion_real
_atom_type_scat_dispersion_imag
_atom_type_scat_source
C C 0.0033 0.0016 'International Tables Vol C Tables 4.2.6.8 and 6.1.1.4'
H H 0.0000 0.0000 'International Tables Vol C Tables 4.2.6.8 and 6.1.1.4'
N N 0.0061 0.0033 'International Tables Vol C Tables 4.2.6.8 and 6.1.1.4'
O O 0.0106 0.0060 'International Tables Vol C Tables 4.2.6.8 and 6.1.1.4'

loop_
_geom_angle_atom_site_label_1
_geom_angle_atom_site_label_2
_geom_angle_atom_site_label_3
_geom_angle
C7 O1 C15 119.30(13)
O1 C15 C14 114.90(14)
O1 C15 C10 122.38(15)
C14 C15 C10 122.71(15)
C7 C8 C9 123.17(16)
C7 C8 H8 118.4
C9 C8 H8 118.4
C13 C14 C15 119.19(16)
C13 C14 H14 120.4
C15 C14 H14 120.4
C15 C10 C11 115.97(15)
C15 C10 C9 118.57(15)
C11 C10 C9 125.46(15)
C16 C9 C8 118.92(16)
C16 C9 C10 126.08(16)
C8 C9 C10 114.99(14)
C8 C7 O1 121.29(16)
C8 C7 C1 126.10(17)
O1 C7 C1 112.60(14)
C12 C11 C10 121.41(16)
C12 C11 H11 119.3
C10 C11 H11 119.3
C9 C16 C17 126.92(17)
C9 C16 C18 119.79(16)
C17 C16 C18 113.17(16)
C6 C1 C2 118.79(18)
C6 C1 C7 120.25(17)
C2 C1 C7 120.91(17)
C14 C13 C12 119.95(17)
C14 C13 H13 120.0
C12 C13 H13 120.0
N2 C17 C16 176.0(2)
C11 C12 C13 120.73(17)
C11 C12 H12 119.6
C13 C12 H12 119.6
N1 C18 C16 178.9(2)
C1 C2 C3 120.4(2)
C1 C2 H2 119.8
C3 C2 H2 119.8
C4 C3 C2 120.4(2)
C4 C3 H3 119.8
C2 C3 H3 119.8
C5 C6 C1 120.2(2)
C5 C6 H6 119.9
C1 C6 H6 119.9
C3 C4 C5 119.6(2)
C3 C4 H4 120.2
C5 C4 H4 120.2
C4 C5 C6 120.6(2)
C4 C5 H5 119.7
C6 C5 H5 119.7

loop_
_geom_bond_atom_site_label_1
_geom_bond_atom_site_label_2
_geom_bond_distance
O1 C7 1.356(2)
O1 C15 1.3768(19)
C15 C14 1.388(2)
C15 C10 1.397(2)
C8 C7 1.347(2)
C8 C9 1.429(2)
C8 H8 0.9300
C14 C13 1.366(3)
C14 H14 0.9300
C10 C11 1.414(2)
C10 C9 1.458(2)
C9 C16 1.383(2)
N1 C18 1.138(3)
C7 C1 1.467(2)
C11 C12 1.362(3)
C11 H11 0.9300
C16 C17 1.419(3)
C16 C18 1.429(3)
C1 C6 1.382(3)
C1 C2 1.383(3)
C13 C12 1.390(3)
C13 H13 0.9300
C17 N2 1.146(3)
C12 H12 0.9300
C2 C3 1.384(3)
C2 H2 0.9300
C3 C4 1.366(4)
C3 H3 0.9300
C6 C5 1.381(3)
C6 H6 0.9300
C4 C5 1.370(4)
C4 H4 0.9300
C5 H5 0.9300
